data_4345840
loop_
_publ_author_name
'Lin, Che-Jen'
'Liu, Yi-Hung'
'Peng, Shie-Ming'
'Shinmyozu, Teruo'
'Yang, Jye-Shane'

_publ_section_title
;
 Excimer-Monomer Photoluminescence Mechanochromism and Vapochromism of
 Pentiptycene-Containing Cyclometalated Platinum(II) Complexes.
;
_journal_issue 9
_journal_name_full 'Inorganic chemistry'
_journal_page_first 4978
_journal_page_last 4989
_journal_paper_doi 10.1021/acs.inorgchem.7b00009
_journal_volume 56
_journal_year 2017
_chemical_formula_sum 'C16 H10 Br Cl N2 Pt'
_chemical_formula_weight 540.71
_chemical_name_systematic
; 
 ? 
;
_space_group_IT_number 2
_symmetry_cell_setting triclinic
_symmetry_space_group_name_Hall '-P 1'
_symmetry_space_group_name_H-M 'P -1'
_atom_sites_solution_hydrogens geom
_atom_sites_solution_primary direct
_atom_sites_solution_secondary difmap
_audit_creation_method SHELXL-97
_cell_angle_alpha 96.103(5)
_cell_angle_beta 97.521(5)
_cell_angle_gamma 98.582(5)
_cell_formula_units_Z 4
_cell_length_a 9.2550(5)
_cell_length_b 11.4996(7)
_cell_length_c 13.9500(8)
_cell_measurement_reflns_used 4476
_cell_measurement_temperature 150(2)
_cell_measurement_theta_max 77.3090
_cell_measurement_theta_min 3.1720
_cell_volume 1443.39(15)
_computing_cell_refinement 'CrysAlisPro 1.171.38.41 (Rigaku OD, 2015)'
_computing_data_collection 'CrysAlisPro 1.171.38.41 (Rigaku OD, 2015)'
_computing_data_reduction 'CrysAlisPro 1.171.38.41 (Rigaku OD, 2015)'
_computing_molecular_graphics SHELXTL
_computing_publication_material SHELXTL
_computing_structure_refinement 'SHELXL-97 (Sheldrick, 1997)'
_computing_structure_solution 'SHELXS-97 (Sheldrick, 1990)'
_diffrn_ambient_temperature 150(2)
_diffrn_detector_area_resol_mean 10.2496
_diffrn_measured_fraction_theta_full 0.991
_diffrn_measured_fraction_theta_max 0.991
_diffrn_measurement_device_type 'Xcalibur, Atlas, Gemini'
_diffrn_radiation_monochromator graphite
_diffrn_radiation_source 'fine-focus sealed tube'
_diffrn_radiation_type CuK\a
_diffrn_radiation_wavelength 1.54178
_diffrn_reflns_av_R_equivalents 0.0564
_diffrn_reflns_av_sigmaI/netI 0.0669
_diffrn_reflns_limit_h_max 11
_diffrn_reflns_limit_h_min -10
_diffrn_reflns_limit_k_max 13
_diffrn_reflns_limit_k_min -12
_diffrn_reflns_limit_l_max 16
_diffrn_reflns_limit_l_min -16
_diffrn_reflns_number 11327
_diffrn_reflns_theta_full 67.99
_diffrn_reflns_theta_max 67.99
_diffrn_reflns_theta_min 3.22
_exptl_absorpt_coefficient_mu 23.065
_exptl_absorpt_correction_T_max 1.00000
_exptl_absorpt_correction_T_min 0.28570
_exptl_absorpt_correction_type multi-scan
_exptl_absorpt_process_details
; 
CrysAlisPro 1.171.38.41 (Rigaku Oxford Diffraction, 2015) 
Empirical absorption correction using spherical harmonics, 
 implemented in SCALE3 ABSPACK scaling algorithm. 
;
_exptl_crystal_colour yellow
_exptl_crystal_density_diffrn 2.488
_exptl_crystal_density_method 'not measured'
_exptl_crystal_description plate
_exptl_crystal_F_000 1000
_exptl_crystal_size_max 0.20
_exptl_crystal_size_mid 0.15
_exptl_crystal_size_min 0.10
_refine_diff_density_max 2.501
_refine_diff_density_min -1.293
_refine_diff_density_rms 0.239
_refine_ls_extinction_method none
_refine_ls_goodness_of_fit_ref 1.049
_refine_ls_hydrogen_treatment mixed
_refine_ls_matrix_type full
_refine_ls_number_parameters 379
_refine_ls_number_reflns 5213
_refine_ls_number_restraints 0
_refine_ls_restrained_S_all 1.049
_refine_ls_R_factor_all 0.0662
_refine_ls_R_factor_gt 0.0452
_refine_ls_shift/su_max 0.018
_refine_ls_shift/su_mean 0.003
_refine_ls_structure_factor_coef Fsqd
_refine_ls_weighting_details 'calc w=1/[\s^2^(Fo^2^)+(0.0547P)^2^+0.0000P] where P=(Fo^2^+2Fc^2^)/3'
_refine_ls_weighting_scheme calc
_refine_ls_wR_factor_gt 0.1027
_refine_ls_wR_factor_ref 0.1172
_reflns_number_gt 3943
_reflns_number_total 5213
_reflns_threshold_expression >2sigma(I)
_cod_data_source_file ic7b00009_si_002.cif
_cod_data_source_block ic18054
_cod_depositor_comments
;
The following automatic conversions were performed:

'_symmetry_cell_setting' value 'Triclinic' changed to 'triclinic'
according to
/home/data/users/saulius/crontab/automatic-downloads/current/ACS/lib/dictionaries/cif_core.dic
dictionary named 'cif_core.dic' version 2.4.2 from 2011-04-26.

Automatic conversion script
Id: cif_fix_values 4973 2017-02-22 13:04:09Z antanas 
;
_cod_original_cell_volume 1443.38(14)
_cod_original_sg_symbol_H-M P-1
_cod_database_code 4345840

loop_
_symmetry_equiv_pos_as_xyz
'x, y, z'
'-x, -y, -z'

loop_
_atom_site_label
_atom_site_type_symbol
_atom_site_fract_x
_atom_site_fract_y
_atom_site_fract_z
_atom_site_U_iso_or_equiv
_atom_site_adp_type
_atom_site_occupancy
_atom_site_symmetry_multiplicity
_atom_site_calc_flag
_atom_site_refinement_flags
Pt1 Pt 0.48187(5) 0.27945(4) 0.87424(3) 0.02521(14) Uani 1 1 d .
Br1 Br 0.07282(15) 0.69586(12) 0.88028(9) 0.0412(3) Uani 1 1 d .
Cl1 Cl 0.6457(4) 0.1364(3) 0.8748(2) 0.0442(8) Uani 1 1 d .
N1 N 0.4691(10) 0.3084(7) 0.7331(7) 0.0260(19) Uani 1 1 d .
N2 N 0.4446(10) 0.2886(9) 1.0150(7) 0.031(2) Uani 1 1 d .
C1 C 0.5283(13) 0.2463(11) 0.6637(9) 0.034(3) Uani 1 1 d .
H1A H 0.5837 0.1865 0.6810 0.041 Uiso 1 1 calc R
C2 C 0.5080(12) 0.2702(11) 0.5678(8) 0.032(3) Uani 1 1 d .
H2A H 0.5495 0.2268 0.5197 0.039 Uiso 1 1 calc R
C3 C 0.4275(12) 0.3569(11) 0.5423(8) 0.033(3) Uani 1 1 d .
H3A H 0.4139 0.3734 0.4767 0.039 Uiso 1 1 calc R
C4 C 0.3676(11) 0.4188(10) 0.6118(9) 0.031(2) Uani 1 1 d .
H4A H 0.3114 0.4782 0.5946 0.037 Uiso 1 1 calc R
C5 C 0.3889(12) 0.3948(9) 0.7076(8) 0.025(2) Uani 1 1 d .
C6 C 0.3245(11) 0.4490(10) 0.7905(8) 0.025(2) Uani 1 1 d .
C7 C 0.2379(12) 0.5389(10) 0.7916(8) 0.030(2) Uani 1 1 d .
H7A H 0.2144 0.5762 0.7353 0.036 Uiso 1 1 calc R
C8 C 0.1886(13) 0.5706(9) 0.8773(9) 0.030(2) Uani 1 1 d .
C9 C 0.2197(12) 0.5243(10) 0.9642(8) 0.029(2) Uani 1 1 d .
H9A H 0.1828 0.5515 1.0214 0.035 Uiso 1 1 calc R
C10 C 0.3095(12) 0.4344(10) 0.9634(8) 0.030(2) Uani 1 1 d .
C11 C 0.3595(12) 0.3977(8) 0.8735(8) 0.024(2) Uani 1 1 d .
C12 C 0.3587(11) 0.3697(9) 1.0413(8) 0.025(2) Uani 1 1 d .
C13 C 0.3287(12) 0.3853(10) 1.1369(9) 0.031(2) Uani 1 1 d .
H13A H 0.2735 0.4446 1.1566 0.037 Uiso 1 1 calc R
C14 C 0.3797(13) 0.3137(10) 1.2026(8) 0.031(2) Uani 1 1 d .
H14A H 0.3563 0.3220 1.2670 0.037 Uiso 1 1 calc R
C15 C 0.4640(13) 0.2306(11) 1.1758(9) 0.035(3) Uani 1 1 d .
H15A H 0.5012 0.1825 1.2213 0.042 Uiso 1 1 calc R
C16 C 0.4938(12) 0.2187(11) 1.0797(8) 0.033(3) Uani 1 1 d .
H16A H 0.5498 0.1602 1.0596 0.039 Uiso 1 1 calc R
Pt2 Pt -0.19745(5) 0.94742(4) 0.37285(3) 0.02410(13) Uani 1 1 d .
Br2 Br 0.17355(14) 0.50699(11) 0.36612(9) 0.0350(3) Uani 1 1 d .
Cl2 Cl -0.3452(4) 1.1031(3) 0.3734(2) 0.0413(7) Uani 1 1 d .
N3 N -0.1692(10) 0.9299(8) 0.2311(6) 0.0253(19) Uani 1 1 d .
N4 N -0.1840(10) 0.9211(8) 0.5142(6) 0.0254(19) Uani 1 1 d .
C17 C -0.2293(11) 0.9906(9) 0.1613(8) 0.024(2) Uani 1 1 d .
H17A H -0.2914 1.0455 0.1789 0.029 Uiso 1 1 calc R
C18 C -0.2031(12) 0.9751(10) 0.0665(8) 0.029(2) Uani 1 1 d .
H18A H -0.2452 1.0195 0.0197 0.035 Uiso 1 1 calc R
C19 C -0.1146(13) 0.8937(9) 0.0402(8) 0.029(2) Uani 1 1 d .
H19A H -0.0938 0.8829 -0.0248 0.034 Uiso 1 1 calc R
C20 C -0.0561(12) 0.8276(9) 0.1093(8) 0.026(2) Uani 1 1 d .
H20A H 0.0034 0.7705 0.0917 0.032 Uiso 1 1 calc R
C21 C -0.0861(11) 0.8464(10) 0.2044(8) 0.026(2) Uani 1 1 d .
C22 C -0.0298(11) 0.7864(10) 0.2849(7) 0.025(2) Uani 1 1 d .
C23 C 0.0480(12) 0.6926(10) 0.2840(8) 0.030(2) Uani 1 1 d .
H23A H 0.0787 0.6615 0.2255 0.036 Uiso 1 1 calc R
C24 C 0.0807(11) 0.6444(8) 0.3702(8) 0.022(2) Uani 1 1 d .
C25 C 0.0408(12) 0.6870(11) 0.4580(8) 0.031(3) Uani 1 1 d .
H25A H 0.0676 0.6530 0.5156 0.038 Uiso 1 1 calc R
C26 C -0.0398(11) 0.7812(10) 0.4605(8) 0.027(2) Uani 1 1 d .
C27 C -0.0782(10) 0.8243(8) 0.3728(7) 0.0150(18) Uani 1 1 d .
C28 C -0.0984(11) 0.8379(10) 0.5414(8) 0.025(2) Uani 1 1 d .
C29 C -0.0757(13) 0.8176(9) 0.6376(8) 0.030(2) Uani 1 1 d .
H29A H -0.0149 0.7618 0.6564 0.036 Uiso 1 1 calc R
C30 C -0.1408(12) 0.8780(10) 0.7069(8) 0.030(2) Uani 1 1 d .
H30A H -0.1232 0.8644 0.7731 0.036 Uiso 1 1 calc R
C31 C -0.2310(13) 0.9578(11) 0.6803(8) 0.031(3) Uani 1 1 d .
H31A H -0.2801 0.9971 0.7266 0.038 Uiso 1 1 calc R
C32 C -0.2479(12) 0.9790(9) 0.5831(8) 0.029(2) Uani 1 1 d .
H32A H -0.3065 1.0363 0.5644 0.035 Uiso 1 1 calc R

loop_
_atom_site_aniso_label
_atom_site_aniso_U_11
_atom_site_aniso_U_22
_atom_site_aniso_U_33
_atom_site_aniso_U_23
_atom_site_aniso_U_13
_atom_site_aniso_U_12
Pt1 0.0248(2) 0.0296(3) 0.0237(3) 0.00704(18) 0.00545(18) 0.00829(18)
Br1 0.0488(7) 0.0424(8) 0.0385(7) 0.0060(6) 0.0071(6) 0.0261(6)
Cl1 0.0529(18) 0.062(2) 0.0282(15) 0.0112(14) 0.0087(13) 0.0355(16)
N1 0.032(5) 0.017(4) 0.032(5) 0.011(4) 0.007(4) 0.004(4)
N2 0.033(5) 0.037(6) 0.027(5) 0.013(4) 0.011(4) 0.005(4)
C1 0.034(6) 0.039(7) 0.040(7) 0.013(5) 0.017(5) 0.022(5)
C2 0.022(5) 0.049(7) 0.025(6) 0.006(5) 0.005(4) -0.003(5)
C3 0.031(6) 0.049(7) 0.023(6) 0.011(5) 0.009(5) 0.012(5)
C4 0.022(5) 0.031(6) 0.039(7) 0.010(5) -0.002(5) 0.005(4)
C5 0.029(5) 0.016(5) 0.026(6) 0.003(4) -0.002(4) 0.000(4)
C6 0.027(5) 0.031(6) 0.020(5) 0.005(4) 0.006(4) 0.007(4)
C7 0.030(5) 0.035(6) 0.022(6) 0.004(4) 0.003(4) 0.000(5)
C8 0.033(5) 0.014(5) 0.046(7) 0.004(4) 0.005(5) 0.008(4)
C9 0.029(5) 0.042(7) 0.022(5) 0.008(5) 0.011(4) 0.015(5)
C10 0.025(5) 0.036(6) 0.031(6) 0.005(5) 0.009(5) 0.003(5)
C11 0.033(5) 0.008(5) 0.033(6) 0.002(4) 0.005(4) 0.009(4)
C12 0.022(5) 0.025(5) 0.032(6) 0.010(4) 0.011(4) 0.008(4)
C13 0.028(5) 0.029(6) 0.035(6) 0.003(5) 0.007(5) 0.001(4)
C14 0.044(6) 0.023(6) 0.025(6) 0.006(4) 0.007(5) 0.002(5)
C15 0.034(6) 0.040(7) 0.032(6) 0.012(5) 0.007(5) 0.001(5)
C16 0.033(6) 0.038(7) 0.032(6) 0.013(5) 0.006(5) 0.012(5)
Pt2 0.0249(2) 0.0275(3) 0.0227(2) 0.00636(18) 0.00574(17) 0.00888(18)
Br2 0.0432(6) 0.0295(6) 0.0372(7) 0.0089(5) 0.0081(5) 0.0169(5)
Cl2 0.0496(17) 0.0556(19) 0.0283(15) 0.0092(13) 0.0077(12) 0.0347(15)
N3 0.028(4) 0.033(5) 0.016(4) 0.003(4) 0.005(3) 0.010(4)
N4 0.029(4) 0.034(5) 0.013(4) 0.005(4) 0.004(3) 0.004(4)
C17 0.027(5) 0.015(5) 0.031(6) 0.009(4) 0.004(4) 0.005(4)
C18 0.034(6) 0.024(5) 0.031(6) 0.012(5) 0.004(5) 0.009(5)
C19 0.039(6) 0.018(5) 0.028(6) 0.001(4) 0.007(5) 0.001(4)
C20 0.033(5) 0.019(5) 0.029(6) 0.003(4) 0.008(5) 0.008(4)
C21 0.024(5) 0.030(6) 0.023(6) 0.002(4) 0.006(4) 0.004(4)
C22 0.024(5) 0.031(6) 0.021(5) 0.007(4) 0.004(4) 0.005(4)
C23 0.025(5) 0.037(6) 0.031(6) 0.009(5) 0.008(4) 0.007(5)
C24 0.026(5) 0.005(4) 0.033(6) 0.000(4) 0.000(4) 0.001(4)
C25 0.027(5) 0.046(7) 0.024(6) 0.016(5) 0.006(4) 0.007(5)
C26 0.022(5) 0.035(6) 0.025(6) 0.007(5) 0.005(4) 0.001(4)
C27 0.020(4) 0.008(4) 0.018(5) -0.001(3) 0.004(4) 0.005(3)
C28 0.018(5) 0.033(6) 0.026(6) 0.010(5) 0.005(4) 0.007(4)
C29 0.036(6) 0.018(5) 0.033(6) 0.005(4) 0.007(5) -0.002(4)
C30 0.036(6) 0.029(6) 0.024(6) 0.008(4) 0.008(5) 0.001(5)
C31 0.038(6) 0.039(7) 0.022(6) 0.007(5) 0.014(5) 0.012(5)
C32 0.035(6) 0.015(5) 0.037(6) 0.001(4) 0.009(5) 0.004(4)

loop_
_atom_type_symbol
_atom_type_description
_atom_type_scat_dispersion_real
_atom_type_scat_dispersion_imag
_atom_type_scat_source
C C 0.0181 0.0091 'International Tables Vol C Tables 4.2.6.8 and 6.1.1.4'
H H 0.0000 0.0000 'International Tables Vol C Tables 4.2.6.8 and 6.1.1.4'
N N 0.0311 0.0180 'International Tables Vol C Tables 4.2.6.8 and 6.1.1.4'
Cl Cl 0.3639 0.7018 'International Tables Vol C Tables 4.2.6.8 and 6.1.1.4'
Br Br -0.6763 1.2805 'International Tables Vol C Tables 4.2.6.8 and 6.1.1.4'
Pt Pt -4.5932 6.9264 'International Tables Vol C Tables 4.2.6.8 and 6.1.1.4'

loop_
_geom_angle_atom_site_label_1
_geom_angle_atom_site_label_2
_geom_angle_atom_site_label_3
_geom_angle
C11 Pt1 N1 79.8(4)
C11 Pt1 N2 80.9(4)
N1 Pt1 N2 160.6(4)
C11 Pt1 Cl1 177.5(3)
N1 Pt1 Cl1 99.5(3)
N2 Pt1 Cl1 99.9(3)
C1 N1 C5 119.6(9)
C1 N1 Pt1 124.8(7)
C5 N1 Pt1 115.5(7)
C16 N2 C12 120.1(10)
C16 N2 Pt1 124.8(8)
C12 N2 Pt1 115.1(7)
N1 C1 C2 120.2(10)
C3 C2 C1 120.2(11)
C4 C3 C2 119.6(10)
C3 C4 C5 119.9(10)
N1 C5 C4 120.5(10)
N1 C5 C6 112.8(9)
C4 C5 C6 126.6(10)
C11 C6 C7 120.5(10)
C11 C6 C5 110.9(9)
C7 C6 C5 128.6(9)
C8 C7 C6 117.0(10)
C7 C8 C9 126.1(11)
C7 C8 Br1 117.4(8)
C9 C8 Br1 116.5(9)
C8 C9 C10 116.8(10)
C9 C10 C11 117.9(10)
C9 C10 C12 129.3(10)
C11 C10 C12 112.7(10)
C6 C11 C10 121.6(10)
C6 C11 Pt1 120.9(8)
C10 C11 Pt1 117.4(8)
N2 C12 C13 119.9(10)
N2 C12 C10 113.8(9)
C13 C12 C10 126.3(10)
C14 C13 C12 119.4(11)
C13 C14 C15 120.7(11)
C14 C15 C16 118.3(11)
N2 C16 C15 121.4(11)
C27 Pt2 N4 80.3(4)
C27 Pt2 N3 80.3(4)
N4 Pt2 N3 160.6(4)
C27 Pt2 Cl2 179.5(3)
N4 Pt2 Cl2 99.6(3)
N3 Pt2 Cl2 99.7(3)
C21 N3 C17 118.7(9)
C21 N3 Pt2 115.5(7)
C17 N3 Pt2 125.7(7)
C32 N4 C28 118.7(9)
C32 N4 Pt2 125.9(7)
C28 N4 Pt2 115.3(7)
C18 C17 N3 122.3(10)
C17 C18 C19 119.0(10)
C18 C19 C20 119.8(10)
C21 C20 C19 119.0(10)
N3 C21 C20 121.1(10)
N3 C21 C22 113.7(9)
C20 C21 C22 125.2(10)
C23 C22 C27 117.6(9)
C23 C22 C21 129.6(10)
C27 C22 C21 112.4(9)
C22 C23 C24 118.9(10)
C25 C24 C23 123.2(10)
C25 C24 Br2 118.1(8)
C23 C24 Br2 118.7(8)
C24 C25 C26 118.9(9)
C27 C26 C25 117.2(10)
C27 C26 C28 113.4(10)
C25 C26 C28 129.3(10)
C26 C27 C22 123.8(9)
C26 C27 Pt2 118.0(8)
C22 C27 Pt2 118.1(7)
N4 C28 C29 119.9(10)
N4 C28 C26 112.9(9)
C29 C28 C26 127.2(10)
C30 C29 C28 120.5(11)
C31 C30 C29 120.3(10)
C30 C31 C32 117.8(10)
N4 C32 C31 122.7(10)

loop_
_geom_bond_atom_site_label_1
_geom_bond_atom_site_label_2
_geom_bond_distance
Pt1 C11 1.896(10)
Pt1 N1 2.023(9)
Pt1 N2 2.032(9)
Pt1 Cl1 2.398(3)
Br1 C8 1.919(11)
N1 C1 1.362(14)
N1 C5 1.375(14)
N2 C16 1.351(14)
N2 C12 1.365(14)
C1 C2 1.389(16)
C2 C3 1.379(17)
C3 C4 1.367(16)
C4 C5 1.388(15)
C5 C6 1.489(15)
C6 C11 1.377(14)
C6 C7 1.399(16)
C7 C8 1.368(16)
C8 C9 1.388(15)
C9 C10 1.420(16)
C10 C11 1.436(15)
C10 C12 1.444(15)
C12 C13 1.396(15)
C13 C14 1.379(16)
C14 C15 1.373(17)
C15 C16 1.400(16)
Pt2 C27 1.921(9)
Pt2 N4 2.018(8)
Pt2 N3 2.022(8)
Pt2 Cl2 2.409(3)
Br2 C24 1.907(10)
N3 C21 1.367(14)
N3 C17 1.364(13)
N4 C32 1.359(14)
N4 C28 1.383(14)
C17 C18 1.373(15)
C18 C19 1.384(15)
C19 C20 1.394(15)
C20 C21 1.393(15)
C21 C22 1.459(14)
C22 C23 1.383(16)
C22 C27 1.408(14)
C23 C24 1.394(15)
C24 C25 1.386(15)
C25 C26 1.404(16)
C26 C27 1.392(14)
C26 C28 1.450(15)
C28 C29 1.380(15)
C29 C30 1.384(16)
C30 C31 1.377(16)
C31 C32 1.396(15)
